data_2206342
loop_
_publ_author_name
'Perp\'etuo, Genivaldo Julio'
'Janczak, Jan'

_publ_section_title
;
 Piperazinium nitrate
;
_journal_coeditor_code BH6015
_journal_issue 8
_journal_name_full 'Acta Crystallographica Section E'
_journal_page_first o2531
_journal_page_last o2533
_journal_paper_doi 10.1107/S1600536805021951
_journal_volume 61
_journal_year 2005
_chemical_formula_iupac 'C4 H11 N2 +, N O3 -'
_chemical_formula_moiety 'C4 H11 N2 +, N O3 -'
_chemical_formula_sum 'C4 H11 N3 O3'
_chemical_formula_weight 149.16
_space_group_IT_number 14
_symmetry_cell_setting monoclinic
_symmetry_space_group_name_Hall '-P 2ybc'
_symmetry_space_group_name_H-M 'P 1 21/c 1'
_atom_sites_solution_hydrogens geom
_atom_sites_solution_primary direct
_atom_sites_solution_secondary difmap
_cell_angle_alpha 90.00
_cell_angle_beta 95.62(3)
_cell_angle_gamma 90.00
_cell_formula_units_Z 4
_cell_length_a 4.4420(9)
_cell_length_b 12.953(3)
_cell_length_c 12.677(3)
_cell_measurement_reflns_used 937
_cell_measurement_temperature 295(2)
_cell_measurement_theta_max 29.46
_cell_measurement_theta_min 3.23
_cell_volume 725.9(3)
_computing_cell_refinement 'KM-4 CCD Software'
_computing_data_collection 'KM-4 CCD Software (Kuma, 2001)'
_computing_data_reduction 'KM-4 CCD Software'
_computing_molecular_graphics 'SHELXTL (Sheldrick, 1990)'
_computing_publication_material SHELXL97
_computing_structure_refinement 'SHELXL97 (Sheldrick, 1997)'
_computing_structure_solution 'SHELXS97 (Sheldrick, 1997)'
_diffrn_ambient_temperature 295(2)
_diffrn_detector_area_resol_mean '1024x1024 with blocks 2x2'
_diffrn_measured_fraction_theta_full 0.996
_diffrn_measured_fraction_theta_max 0.933
_diffrn_measurement_device_type 'Kuma KM-4 with CCD area-detector'
_diffrn_measurement_method \w
_diffrn_radiation_monochromator graphite
_diffrn_radiation_source 'fine-focus sealed tube'
_diffrn_radiation_type MoK\a
_diffrn_radiation_wavelength 0.71073
_diffrn_reflns_av_R_equivalents 0.0178
_diffrn_reflns_av_sigmaI/netI 0.0306
_diffrn_reflns_limit_h_max 5
_diffrn_reflns_limit_h_min -5
_diffrn_reflns_limit_k_max 16
_diffrn_reflns_limit_k_min -17
_diffrn_reflns_limit_l_max 17
_diffrn_reflns_limit_l_min -16
_diffrn_reflns_number 8599
_diffrn_reflns_theta_full 28.30
_diffrn_reflns_theta_max 29.46
_diffrn_reflns_theta_min 3.23
_diffrn_standards_number 0
_exptl_absorpt_coefficient_mu 0.115
_exptl_absorpt_correction_T_max 0.9703
_exptl_absorpt_correction_T_min 0.9482
_exptl_absorpt_correction_type analytical
_exptl_absorpt_process_details 'face-indexed (SHELXTL; Sheldrick, 1990)'
_exptl_crystal_colour colourless
_exptl_crystal_density_diffrn 1.365
_exptl_crystal_density_meas 1.36
_exptl_crystal_density_method flotation
_exptl_crystal_description parallelepiped
_exptl_crystal_F_000 320
_exptl_crystal_size_max 0.42
_exptl_crystal_size_mid 0.35
_exptl_crystal_size_min 0.22
_refine_diff_density_max 0.137
_refine_diff_density_min -0.138
_refine_ls_extinction_coef 0.012(3)
_refine_ls_extinction_expression Fc^*^=kFc[1+0.001xFc^2^\l^3^/sin(2\q)]^-1/4^
_refine_ls_extinction_method SHELXL-97
_refine_ls_goodness_of_fit_ref 1.048
_refine_ls_hydrogen_treatment mixed
_refine_ls_matrix_type full
_refine_ls_number_parameters 95
_refine_ls_number_reflns 1874
_refine_ls_number_restraints 0
_refine_ls_restrained_S_all 1.048
_refine_ls_R_factor_all 0.1085
_refine_ls_R_factor_gt 0.0426
_refine_ls_shift/su_max 0.003
_refine_ls_shift/su_mean 0.000
_refine_ls_structure_factor_coef Fsqd
_refine_ls_weighting_details 'calc w=1/[\s^2^(Fo^2^)+(0.0421P)^2^] where P=(Fo^2^+2Fc^2^)/3'
_refine_ls_weighting_scheme calc
_refine_ls_wR_factor_gt 0.0911
_refine_ls_wR_factor_ref 0.1077
_reflns_number_gt 939
_reflns_number_total 1874
_reflns_threshold_expression I>2\s(I)
_cod_data_source_file bh6015.cif
_cod_data_source_block I
_cod_original_sg_symbol_H-M 'P 21/c'
_cod_database_code 2206342
_cod_database_fobs_code 2206342

loop_
_symmetry_equiv_pos_as_xyz
'x, y, z'
'-x, y+1/2, -z+1/2'
'-x, -y, -z'
'x, -y-1/2, z-1/2'

loop_
_atom_site_label
_atom_site_fract_x
_atom_site_fract_y
_atom_site_fract_z
_atom_site_U_iso_or_equiv
_atom_site_adp_type
_atom_site_calc_flag
_atom_site_refinement_flags
_atom_site_occupancy
_atom_site_type_symbol
N2 0.9850(2) 0.04477(10) 0.26449(9) 0.0658(4) Uani d . 1 N
O1 0.9832(2) 0.14018(8) 0.25769(7) 0.0678(4) Uani d . 1 O
O2 0.9157(3) 0.00830(8) 0.34873(10) 0.0794(5) Uani d . 1 O
O3 1.0575(3) -0.00589(10) 0.19074(12) 0.0913(5) Uani d . 1 O
N1 0.2485(2) 0.29227(10) 0.55572(9) 0.0551(4) Uani d . 1 N
H1 0.201(3) 0.3301(11) 0.6059(12) 0.083 Uiso d . 1 H
C2 0.4173(3) 0.35955(10) 0.49228(12) 0.0605(4) Uani d . 1 C
H21 0.5880 0.3887 0.5358 0.091 Uiso calc R 1 H
H22 0.2891 0.4159 0.4645 0.091 Uiso calc R 1 H
C3 0.5269(3) 0.30026(12) 0.40327(10) 0.0612(4) Uani d . 1 C
H31 0.3558 0.2746 0.3573 0.092 Uiso calc R 1 H
H32 0.6452 0.3449 0.3618 0.092 Uiso calc R 1 H
N4 0.7157(2) 0.21240(9) 0.44595(9) 0.0595(4) Uani d . 1 N
H41 0.7705 0.1741 0.3917 0.089 Uiso calc R 1 H
H42 0.8851 0.2369 0.4821 0.089 Uiso calc R 1 H
C5 0.5545(3) 0.14682(10) 0.51619(12) 0.0634(4) Uani d . 1 C
H51 0.6891 0.0934 0.5468 0.095 Uiso calc R 1 H
H52 0.3847 0.1136 0.4758 0.095 Uiso calc R 1 H
C6 0.4442(3) 0.21019(12) 0.60193(10) 0.0611(4) Uani d . 1 C
H61 0.3326 0.1670 0.6470 0.092 Uiso calc R 1 H
H62 0.6147 0.2400 0.6451 0.092 Uiso calc R 1 H

loop_
_atom_site_aniso_label
_atom_site_aniso_U_11
_atom_site_aniso_U_22
_atom_site_aniso_U_33
_atom_site_aniso_U_12
_atom_site_aniso_U_13
_atom_site_aniso_U_23
N2 0.0668(8) 0.0634(7) 0.0665(9) 0.0022(6) 0.0031(6) -0.0072(7)
O1 0.0925(10) 0.0529(6) 0.0635(8) 0.0051(6) 0.0367(7) 0.0050(5)
O2 0.0889(12) 0.0702(8) 0.0831(9) -0.0069(8) 0.0319(8) 0.0288(7)
O3 0.0996(12) 0.0889(10) 0.0874(10) 0.0188(8) 0.0213(9) -0.0565(8)
N1 0.0439(7) 0.0659(8) 0.0570(8) -0.0032(6) 0.0126(6) -0.0235(6)
C2 0.0564(9) 0.0409(8) 0.0808(11) 0.0017(7) -0.0104(8) 0.0021(7)
C3 0.0588(9) 0.0803(10) 0.0438(8) -0.0210(8) 0.0015(7) 0.0138(8)
N4 0.0414(7) 0.0761(9) 0.0626(8) -0.0072(6) 0.0131(6) -0.0329(6)
C5 0.0571(9) 0.0403(8) 0.0893(12) 0.0004(7) -0.0110(8) 0.0037(8)
C6 0.0640(10) 0.0761(10) 0.0426(8) -0.0261(8) 0.0025(7) 0.0110(8)

loop_
_atom_type_symbol
_atom_type_description
_atom_type_scat_dispersion_real
_atom_type_scat_dispersion_imag
_atom_type_scat_source
C C 0.0033 0.0016 'International Tables Vol C Tables 4.2.6.8 and 6.1.1.4'
H H 0.0000 0.0000 'International Tables Vol C Tables 4.2.6.8 and 6.1.1.4'
N N 0.0061 0.0033 'International Tables Vol C Tables 4.2.6.8 and 6.1.1.4'
O O 0.0106 0.0060 'International Tables Vol C Tables 4.2.6.8 and 6.1.1.4'

loop_
_geom_angle_atom_site_label_1
_geom_angle_atom_site_label_2
_geom_angle_atom_site_label_3
_geom_angle
_geom_angle_publ_flag
O3 N2 O2 124.63(14) y
O3 N2 O1 119.14(14) y
O2 N2 O1 116.22(12) y
C2 N1 C6 109.99(10) ?
C2 N1 H1 104.5(10) ?
C6 N1 H1 107.6(10) ?
N1 C2 C3 109.72(12) ?
N1 C2 H21 109.7 ?
C3 C2 H21 109.7 ?
N1 C2 H22 109.7 ?
C3 C2 H22 109.7 ?
H21 C2 H22 108.2 ?
N4 C3 C2 109.57(11) ?
N4 C3 H31 109.8 ?
C2 C3 H31 109.8 ?
N4 C3 H32 109.8 ?
C2 C3 H32 109.8 ?
H31 C3 H32 108.2 ?
C5 N4 C3 111.92(10) ?
C5 N4 H41 109.2 ?
C3 N4 H41 109.2 ?
C5 N4 H42 109.2 ?
C3 N4 H42 109.2 ?
H41 N4 H42 107.9 ?
N4 C5 C6 109.90(11) ?
N4 C5 H51 109.7 ?
C6 C5 H51 109.7 ?
N4 C5 H52 109.7 ?
C6 C5 H52 109.7 ?
H51 C5 H52 108.2 ?
N1 C6 C5 109.61(11) ?
N1 C6 H61 109.7 ?
C5 C6 H61 109.7 ?
N1 C6 H62 109.7 ?
C5 C6 H62 109.7 ?
H61 C6 H62 108.2 ?

loop_
_geom_bond_atom_site_label_1
_geom_bond_atom_site_label_2
_geom_bond_distance
_geom_bond_publ_flag
N2 O3 1.2114(15) y
N2 O2 1.2340(14) y
N2 O1 1.2388(15) y
N1 C2 1.4445(18) y
N1 C6 1.4592(19) y
N1 H1 0.846(15) ?
C2 C3 1.486(2) ?
C2 H21 0.9700 ?
C2 H22 0.9700 ?
C3 N4 1.4841(18) y
C3 H31 0.9700 ?
C3 H32 0.9700 ?
N4 C5 1.4669(18) y
N4 H41 0.9000 ?
N4 H42 0.9000 ?
C5 C6 1.483(2) ?
C5 H51 0.9700 ?
C5 H52 0.9700 ?
C6 H61 0.9700 ?
C6 H62 0.9700 ?

loop_
_geom_hbond_atom_site_label_D
_geom_hbond_atom_site_label_H
_geom_hbond_atom_site_label_A
_geom_hbond_site_symmetry_A
_geom_hbond_distance_DH
_geom_hbond_distance_HA
_geom_hbond_distance_DA
_geom_hbond_angle_DHA
_geom_hbond_publ_flag
N4 H41 O1 . 0.90 2.07 2.9222(14) 158 y
N4 H41 O2 . 0.90 2.32 3.0849(15) 142 y
N4 H42 N1 1_655 0.90 1.92 2.8219(16) 178 y
N1 H1 O1 4_466 0.846(15) 2.270(15) 3.0486(15) 153.2(12) y

loop_
_cod_related_entry_id
_cod_related_entry_database
_cod_related_entry_code
1 ChemSpider 21129194
